data_7712575
loop_
_publ_author_name
'Zhang, Xu'
'Li, Xin'
'Ding, Tianyang'
'Yu, Jiahui'
'Jiao, Cheng--Qi'
'Hu, Ye'
'Zhou, Yanan'
'Zhu, Yanyu'
'Sun, Zhen-Gang'
'Zheng, Hanwen'

_publ_section_title
;
 Post--synthetic functionalization of Zn--CP by Tb3+ ions: ratiometric
 luminescent sensor for the ultraviolet filter benzophenone
;
_journal_name_full 'Dalton Transactions'
_journal_paper_doi 10.1039/D3DT00392B
_journal_year 2023
_chemical_formula_sum 'C24 H22 N2 O12 P2 Zn2'
_chemical_formula_weight 723.11
_space_group_crystal_system triclinic
_space_group_IT_number 2
_space_group_name_Hall '-P 1'
_space_group_name_H-M_alt 'P -1'
_atom_sites_solution_hydrogens mixed
_atom_sites_solution_primary direct
_atom_sites_solution_secondary difmap
_audit_creation_method SHELXL-2018/3
_audit_update_record
;
2022-08-12 deposited with the CCDC.	2023-03-09 downloaded from the CCDC.
;
_cell_angle_alpha 75.4520(10)
_cell_angle_beta 85.7670(10)
_cell_angle_gamma 80.5090(10)
_cell_formula_units_Z 2
_cell_length_a 8.2960(5)
_cell_length_b 12.6795(8)
_cell_length_c 13.3039(8)
_cell_measurement_reflns_used 4035
_cell_measurement_temperature 296(2)
_cell_measurement_theta_max 27.49
_cell_measurement_theta_min 2.49
_cell_volume 1335.25(14)
_computing_cell_refinement 'Bruker SMART'
_computing_data_collection 'Bruker SMART'
_computing_data_reduction 'Bruker SAINT'
_computing_molecular_graphics 'Bruker SHELXTL'
_computing_publication_material 'Bruker SHELXTL'
_computing_structure_refinement 'SHELXL-2018/3 (Sheldrick, 2018)'
_computing_structure_solution 'SHELXL-2014/7 (Sheldrick, 2014)'
_diffrn_ambient_temperature 296(2)
_diffrn_measured_fraction_theta_full 0.995
_diffrn_measured_fraction_theta_max 0.968
_diffrn_measurement_device_type 'CCD area detector'
_diffrn_measurement_method 'phi and omega scans'
_diffrn_radiation_type MoK\a
_diffrn_radiation_wavelength 0.71073
_diffrn_reflns_av_R_equivalents 0.0128
_diffrn_reflns_av_unetI/netI 0.0292
_diffrn_reflns_Laue_measured_fraction_full 0.995
_diffrn_reflns_Laue_measured_fraction_max 0.968
_diffrn_reflns_limit_h_max 9
_diffrn_reflns_limit_h_min -10
_diffrn_reflns_limit_k_max 16
_diffrn_reflns_limit_k_min -15
_diffrn_reflns_limit_l_max 14
_diffrn_reflns_limit_l_min -17
_diffrn_reflns_number 8320
_diffrn_reflns_point_group_measured_fraction_full 0.995
_diffrn_reflns_point_group_measured_fraction_max 0.968
_diffrn_reflns_theta_full 25.242
_diffrn_reflns_theta_max 27.555
_diffrn_reflns_theta_min 1.679
_diffrn_source 'fine-focus sealed tube'
_exptl_absorpt_coefficient_mu 1.986
_exptl_absorpt_correction_type none
_exptl_crystal_colour colourless
_exptl_crystal_density_diffrn 1.799
_exptl_crystal_density_method 'not measured'
_exptl_crystal_description block
_exptl_crystal_F_000 732
_exptl_crystal_size_max 0.105
_exptl_crystal_size_mid 0.098
_exptl_crystal_size_min 0.087
_refine_diff_density_max 0.373
_refine_diff_density_min -0.317
_refine_diff_density_rms 0.070
_refine_ls_extinction_method none
_refine_ls_goodness_of_fit_ref 1.045
_refine_ls_hydrogen_treatment mixed
_refine_ls_matrix_type full
_refine_ls_number_parameters 388
_refine_ls_number_reflns 5971
_refine_ls_number_restraints 0
_refine_ls_restrained_S_all 1.045
_refine_ls_R_factor_all 0.0363
_refine_ls_R_factor_gt 0.0273
_refine_ls_shift/su_max 0.002
_refine_ls_shift/su_mean 0.000
_refine_ls_structure_factor_coef Fsqd
_refine_ls_weighting_details 'w=1/[\s^2^(Fo^2^)+(0.0328P)^2^+0.5389P] where P=(Fo^2^+2Fc^2^)/3'
_refine_ls_weighting_scheme calc
_refine_ls_wR_factor_gt 0.0650
_refine_ls_wR_factor_ref 0.0686
_reflns_Friedel_coverage 0.000
_reflns_number_gt 5042
_reflns_number_total 5971
_reflns_threshold_expression 'I > 2\s(I)'
_cod_data_source_file d3dt00392b2.cif
_cod_data_source_block szg283
_cod_database_code 7712575
_shelx_shelxl_version_number 2018/3
_shelx_space_group_comment
;
The symmetry employed for this shelxl refinement is uniquely defined
by the following loop, which should always be used as a source of
symmetry information in preference to the above space-group names.
They are only intended as comments.
;
_shelx_estimated_absorpt_t_min 0.819
_shelx_estimated_absorpt_t_max 0.846

loop_
_space_group_symop_operation_xyz
'x, y, z'
'-x, -y, -z'

loop_
_atom_site_label
_atom_site_type_symbol
_atom_site_fract_x
_atom_site_fract_y
_atom_site_fract_z
_atom_site_U_iso_or_equiv
_atom_site_adp_type
_atom_site_occupancy
_atom_site_site_symmetry_order
_atom_site_calc_flag
_atom_site_refinement_flags_posn
_atom_site_refinement_flags_adp
_atom_site_refinement_flags_occupancy
_atom_site_disorder_assembly
_atom_site_disorder_group
Zn1 Zn 0.65684(3) 0.58797(2) 0.71233(2) 0.02153(7) Uani 1 1 d . . . . .
Zn2 Zn 0.23412(3) 0.48376(2) 0.97995(2) 0.01689(7) Uani 1 1 d . . . . .
P1 P -0.02536(6) 0.62454(4) 0.82430(4) 0.01710(11) Uani 1 1 d . . . . .
P2 P 0.60068(6) 0.38457(4) 0.89874(4) 0.01576(11) Uani 1 1 d . . . . .
O1 O 0.5767(2) 0.45137(12) 0.78804(12) 0.0261(3) Uani 1 1 d . . . . .
O2 O 0.44961(18) 0.40027(12) 0.96901(12) 0.0244(3) Uani 1 1 d . . . . .
O3 O 0.75287(18) 0.40314(12) 0.94627(12) 0.0220(3) Uani 1 1 d . . . . .
O4 O 0.12928(18) 0.54051(12) 0.84848(11) 0.0217(3) Uani 1 1 d . . . . .
O5 O -0.12498(18) 0.63258(11) 0.92525(11) 0.0206(3) Uani 1 1 d . . . . .
O6 O -0.12095(19) 0.60178(13) 0.74233(12) 0.0251(3) Uani 1 1 d . . . . .
O7 O 0.5299(2) 0.67567(13) 0.81731(13) 0.0271(4) Uani 1 1 d . . . . .
H7A H 0.528364 0.632759 0.878917 0.041 Uiso 1 1 d R U . . .
O8 O 0.5965(3) -0.12811(14) 0.83237(17) 0.0476(5) Uani 1 1 d . . . . .
O9 O 0.7914(2) -0.16402(13) 0.94945(14) 0.0323(4) Uani 1 1 d . . . . .
H9 H 0.801988 -0.226008 0.939315 0.048 Uiso 1 1 calc R U . . .
O10 O 0.0510(5) 1.1632(2) 0.6155(3) 0.1234(15) Uani 1 1 d . . . . .
O11 O 0.1394(3) 1.13193(15) 0.77427(18) 0.0519(6) Uani 1 1 d . . . . .
H11 H 0.120071 1.199272 0.763682 0.078 Uiso 1 1 calc R U . . .
N1 N 0.7255(3) 0.52657(17) 0.57823(15) 0.0295(4) Uani 1 1 d . . . . .
N2 N 0.5394(3) 0.71456(18) 0.59025(15) 0.0342(5) Uani 1 1 d . . . . .
C1 C 0.6306(3) 0.24067(16) 0.89634(16) 0.0176(4) Uani 1 1 d . . . . .
C2 C 0.5008(3) 0.19734(17) 0.86907(17) 0.0228(5) Uani 1 1 d . . . . .
H2 H 0.401216 0.242521 0.853088 0.027 Uiso 1 1 calc R U . . .
C3 C 0.7774(3) 0.17132(18) 0.92157(19) 0.0267(5) Uani 1 1 d . . . . .
H3 H 0.865452 0.199217 0.939071 0.032 Uiso 1 1 calc R U . . .
C4 C 0.7940(3) 0.06062(19) 0.9209(2) 0.0287(5) Uani 1 1 d . . . . .
H4 H 0.891803 0.014359 0.939876 0.034 Uiso 1 1 calc R U . . .
C5 C 0.5186(3) 0.08804(18) 0.86553(18) 0.0257(5) Uani 1 1 d . . . . .
H5 H 0.432069 0.060715 0.845312 0.031 Uiso 1 1 calc R U . . .
C6 C 0.6646(3) 0.01908(17) 0.89197(17) 0.0227(5) Uani 1 1 d . . . . .
C7 C 0.6805(3) -0.09837(18) 0.88834(19) 0.0278(5) Uani 1 1 d . . . . .
C8 C 0.0326(3) 0.75993(17) 0.77398(17) 0.0209(4) Uani 1 1 d . . . . .
C9 C -0.0371(3) 0.8325(2) 0.68535(19) 0.0316(5) Uani 1 1 d . . . . .
H9A H -0.101434 0.807536 0.644491 0.038 Uiso 1 1 calc R U . . .
C10 C 0.1359(3) 0.79773(18) 0.83051(19) 0.0265(5) Uani 1 1 d . . . . .
H10 H 0.189680 0.748944 0.886630 0.032 Uiso 1 1 calc R U . . .
C11 C 0.1597(3) 0.90728(19) 0.8041(2) 0.0306(5) Uani 1 1 d . . . . .
H11A H 0.227071 0.931869 0.843330 0.037 Uiso 1 1 calc R U . . .
C12 C -0.0109(4) 0.9412(2) 0.6580(2) 0.0387(6) Uani 1 1 d . . . . .
H12 H -0.056359 0.988646 0.598243 0.046 Uiso 1 1 calc R U . . .
C13 C 0.0830(3) 0.97988(19) 0.7194(2) 0.0324(6) Uani 1 1 d . . . . .
C14 C 0.0894(4) 1.1014(2) 0.6964(3) 0.0533(8) Uani 1 1 d . . . . .
C15 C 0.4505(4) 0.8099(3) 0.5999(2) 0.0527(8) Uani 1 1 d . . . . .
H15 H 0.431442 0.822536 0.665968 0.063 Uiso 1 1 calc R U . . .
C16 C 0.3858(5) 0.8902(3) 0.5164(3) 0.0708(12) Uani 1 1 d . . . . .
H16 H 0.324486 0.955447 0.525906 0.085 Uiso 1 1 calc R U . . .
C17 C 0.4135(5) 0.8720(4) 0.4197(3) 0.0854(15) Uani 1 1 d . . . . .
H17 H 0.373278 0.925361 0.361731 0.102 Uiso 1 1 calc R U . . .
H7B H 0.558(6) 0.734(4) 0.822(4) 0.128 Uiso 1 1 d . U . . .
C18 C 0.5025(5) 0.7728(3) 0.4087(2) 0.0680(11) Uani 1 1 d . . . . .
H18 H 0.520777 0.758608 0.343231 0.082 Uiso 1 1 calc R U . . .
C19 C 0.5640(3) 0.6953(2) 0.49492(19) 0.0373(6) Uani 1 1 d . . . . .
C20 C 0.6581(3) 0.5872(2) 0.48907(18) 0.0311(5) Uani 1 1 d . . . . .
C21 C 0.6744(4) 0.5480(3) 0.3998(2) 0.0452(7) Uani 1 1 d . . . . .
H21 H 0.624377 0.589914 0.339314 0.054 Uiso 1 1 calc R U . . .
C22 C 0.7650(4) 0.4470(3) 0.4018(2) 0.0528(8) Uani 1 1 d . . . . .
H22 H 0.776373 0.419359 0.342815 0.063 Uiso 1 1 calc R U . . .
C23 C 0.8384(4) 0.3872(3) 0.4914(2) 0.0543(8) Uani 1 1 d . . . . .
H23 H 0.903844 0.319719 0.493524 0.065 Uiso 1 1 calc R U . . .
C24 C 0.8138(4) 0.4287(2) 0.5783(2) 0.0449(7) Uani 1 1 d . . . . .
H24 H 0.860792 0.386587 0.639783 0.054 Uiso 1 1 calc R U . . .
O12 O 0.0630(3) 0.33913(17) 0.8033(2) 0.0597(6) Uani 1 1 d G . . . .
H12A H -0.013902 0.346499 0.848048 0.090 Uiso 1 1 d G U . . .
H12B H 0.117334 0.392308 0.793716 0.090 Uiso 1 1 d G U . . .

loop_
_atom_site_aniso_label
_atom_site_aniso_U_11
_atom_site_aniso_U_22
_atom_site_aniso_U_33
_atom_site_aniso_U_23
_atom_site_aniso_U_13
_atom_site_aniso_U_12
Zn1 0.02604(14) 0.02046(13) 0.01818(13) -0.00297(10) -0.00716(10) -0.00363(10)
Zn2 0.01781(13) 0.01482(12) 0.01866(13) -0.00544(9) -0.00302(9) -0.00101(9)
P1 0.0183(3) 0.0154(2) 0.0176(3) -0.0039(2) -0.0030(2) -0.0015(2)
P2 0.0187(3) 0.0118(2) 0.0174(3) -0.0053(2) -0.0032(2) -0.00032(19)
O1 0.0392(9) 0.0206(8) 0.0190(8) -0.0015(6) -0.0080(7) -0.0075(7)
O2 0.0227(8) 0.0220(8) 0.0279(8) -0.0093(7) 0.0006(6) 0.0026(6)
O3 0.0228(8) 0.0178(7) 0.0287(8) -0.0115(6) -0.0061(6) -0.0009(6)
O4 0.0215(8) 0.0222(8) 0.0203(8) -0.0063(6) -0.0047(6) 0.0030(6)
O5 0.0272(8) 0.0146(7) 0.0202(8) -0.0044(6) 0.0014(6) -0.0042(6)
O6 0.0247(8) 0.0311(9) 0.0223(8) -0.0081(7) -0.0063(6) -0.0069(7)
O7 0.0346(9) 0.0222(8) 0.0246(8) -0.0066(7) -0.0048(7) -0.0014(7)
O8 0.0620(13) 0.0227(9) 0.0646(14) -0.0195(9) -0.0213(11) -0.0032(9)
O9 0.0422(10) 0.0154(8) 0.0393(10) -0.0100(7) -0.0028(8) 0.0017(7)
O10 0.222(4) 0.0352(14) 0.108(2) 0.0284(15) -0.089(3) -0.039(2)
O11 0.0522(13) 0.0227(10) 0.0805(16) -0.0082(10) -0.0162(11) -0.0055(9)
N1 0.0350(11) 0.0328(11) 0.0214(10) -0.0067(8) -0.0056(8) -0.0047(9)
N2 0.0379(12) 0.0362(12) 0.0226(10) 0.0000(9) -0.0051(9) 0.0021(9)
C1 0.0211(10) 0.0152(10) 0.0170(10) -0.0055(8) -0.0001(8) -0.0019(8)
C2 0.0223(11) 0.0184(10) 0.0276(12) -0.0065(9) -0.0061(9) 0.0009(8)
C3 0.0229(11) 0.0208(11) 0.0398(14) -0.0128(10) -0.0060(10) -0.0025(9)
C4 0.0249(12) 0.0212(11) 0.0413(14) -0.0125(10) -0.0079(10) 0.0038(9)
C5 0.0278(12) 0.0206(11) 0.0316(13) -0.0078(9) -0.0050(10) -0.0076(9)
C6 0.0301(12) 0.0153(10) 0.0239(11) -0.0074(9) 0.0005(9) -0.0034(9)
C7 0.0349(13) 0.0188(11) 0.0313(13) -0.0095(10) 0.0026(10) -0.0047(10)
C8 0.0193(10) 0.0183(10) 0.0227(11) -0.0023(8) 0.0009(8) -0.0008(8)
C9 0.0390(14) 0.0284(13) 0.0265(12) -0.0006(10) -0.0085(10) -0.0085(11)
C10 0.0253(12) 0.0210(11) 0.0310(12) -0.0003(9) -0.0071(9) -0.0036(9)
C11 0.0314(13) 0.0232(12) 0.0375(14) -0.0037(10) -0.0073(11) -0.0075(10)
C12 0.0491(16) 0.0267(13) 0.0338(14) 0.0092(11) -0.0131(12) -0.0074(12)
C13 0.0343(14) 0.0206(12) 0.0383(14) 0.0014(10) -0.0016(11) -0.0054(10)
C14 0.061(2) 0.0249(14) 0.069(2) 0.0053(14) -0.0197(17) -0.0101(13)
C15 0.062(2) 0.0485(18) 0.0348(16) -0.0021(14) -0.0026(14) 0.0151(15)
C16 0.077(3) 0.064(2) 0.0455(19) 0.0044(17) -0.0017(17) 0.0362(19)
C17 0.094(3) 0.086(3) 0.0401(19) 0.0164(19) -0.0057(19) 0.042(2)
C18 0.075(2) 0.086(3) 0.0229(15) 0.0011(16) -0.0072(15) 0.027(2)
C19 0.0339(14) 0.0508(16) 0.0210(12) 0.0011(11) -0.0043(10) -0.0028(12)
C20 0.0256(12) 0.0468(15) 0.0211(12) -0.0052(11) -0.0016(9) -0.0100(11)
C21 0.0441(16) 0.071(2) 0.0228(13) -0.0134(13) -0.0016(11) -0.0120(15)
C22 0.065(2) 0.068(2) 0.0335(16) -0.0267(16) 0.0091(14) -0.0167(17)
C23 0.070(2) 0.0468(18) 0.0461(18) -0.0197(15) 0.0078(16) 0.0001(16)
C24 0.0589(19) 0.0398(16) 0.0337(15) -0.0103(12) -0.0057(13) 0.0030(14)
O12 0.0728(17) 0.0287(11) 0.0828(18) -0.0205(11) 0.0027(13) -0.0137(11)

loop_
_atom_type_symbol
_atom_type_description
_atom_type_scat_dispersion_real
_atom_type_scat_dispersion_imag
_atom_type_scat_source
C C 0.0033 0.0016 'International Tables Vol C Tables 4.2.6.8 and 6.1.1.4'
H H 0.0000 0.0000 'International Tables Vol C Tables 4.2.6.8 and 6.1.1.4'
N N 0.0061 0.0033 'International Tables Vol C Tables 4.2.6.8 and 6.1.1.4'
O O 0.0106 0.0060 'International Tables Vol C Tables 4.2.6.8 and 6.1.1.4'
P P 0.1023 0.0942 'International Tables Vol C Tables 4.2.6.8 and 6.1.1.4'
Zn Zn 0.2839 1.4301 'International Tables Vol C Tables 4.2.6.8 and 6.1.1.4'

loop_
_geom_angle_atom_site_label_1
_geom_angle_atom_site_label_2
_geom_angle_atom_site_label_3
_geom_angle
_geom_angle_site_symmetry_1
_geom_angle_site_symmetry_3
_geom_angle_publ_flag
O6 Zn1 O1 115.94(7) 1_655 . ?
O6 Zn1 O7 97.62(7) 1_655 . ?
O1 Zn1 O7 91.57(7) . . ?
O6 Zn1 N1 95.53(7) 1_655 . ?
O1 Zn1 N1 92.68(7) . . ?
O7 Zn1 N1 162.74(7) . . ?
O6 Zn1 N2 116.41(8) 1_655 . ?
O1 Zn1 N2 127.31(8) . . ?
O7 Zn1 N2 87.21(7) . . ?
N1 Zn1 N2 76.93(8) . . ?
O4 Zn2 O2 113.35(6) . . ?
O4 Zn2 O3 113.52(6) . 2_667 ?
O2 Zn2 O3 109.30(6) . 2_667 ?
O4 Zn2 O5 112.53(6) . 2_567 ?
O2 Zn2 O5 99.34(6) . 2_567 ?
O3 Zn2 O5 107.79(6) 2_667 2_567 ?
O6 P1 O4 111.39(9) . . ?
O6 P1 O5 114.20(9) . . ?
O4 P1 O5 110.28(8) . . ?
O6 P1 C8 107.43(10) . . ?
O4 P1 C8 108.67(9) . . ?
O5 P1 C8 104.47(9) . . ?
O1 P2 O2 112.80(9) . . ?
O1 P2 O3 113.26(9) . . ?
O2 P2 O3 111.01(9) . . ?
O1 P2 C1 107.26(9) . . ?
O2 P2 C1 105.33(9) . . ?
O3 P2 C1 106.59(9) . . ?
P2 O1 Zn1 130.80(9) . . ?
P2 O2 Zn2 145.36(10) . . ?
P2 O3 Zn2 126.61(9) . 2_667 ?
P1 O4 Zn2 127.77(9) . . ?
P1 O5 Zn2 127.20(8) . 2_567 ?
P1 O6 Zn1 141.51(10) . 1_455 ?
Zn1 O7 H7A 109.8 . . ?
Zn1 O7 H7B 120(4) . . ?
H7A O7 H7B 107.8 . . ?
C7 O9 H9 109.5 . . ?
C14 O11 H11 109.5 . . ?
C24 N1 C20 118.4(2) . . ?
C24 N1 Zn1 125.16(17) . . ?
C20 N1 Zn1 116.04(17) . . ?
C15 N2 C19 118.5(2) . . ?
C15 N2 Zn1 126.40(18) . . ?
C19 N2 Zn1 115.03(17) . . ?
C3 C1 C2 118.68(19) . . ?
C3 C1 P2 122.52(16) . . ?
C2 C1 P2 118.80(16) . . ?
C5 C2 C1 120.7(2) . . ?
C5 C2 H2 119.6 . . ?
C1 C2 H2 119.6 . . ?
C1 C3 C4 120.6(2) . . ?
C1 C3 H3 119.7 . . ?
C4 C3 H3 119.7 . . ?
C6 C4 C3 120.0(2) . . ?
C6 C4 H4 120.0 . . ?
C3 C4 H4 120.0 . . ?
C2 C5 C6 120.2(2) . . ?
C2 C5 H5 119.9 . . ?
C6 C5 H5 119.9 . . ?
C5 C6 C4 119.6(2) . . ?
C5 C6 C7 119.3(2) . . ?
C4 C6 C7 121.1(2) . . ?
O8 C7 O9 124.6(2) . . ?
O8 C7 C6 121.5(2) . . ?
O9 C7 C6 113.9(2) . . ?
C10 C8 C9 118.6(2) . . ?
C10 C8 P1 119.46(16) . . ?
C9 C8 P1 121.56(17) . . ?
C12 C9 C8 120.4(2) . . ?
C12 C9 H9A 119.8 . . ?
C8 C9 H9A 119.8 . . ?
C11 C10 C8 120.8(2) . . ?
C11 C10 H10 119.6 . . ?
C8 C10 H10 119.6 . . ?
C13 C11 C10 120.0(2) . . ?
C13 C11 H11A 120.0 . . ?
C10 C11 H11A 120.0 . . ?
C9 C12 C13 120.3(2) . . ?
C9 C12 H12 119.8 . . ?
C13 C12 H12 119.8 . . ?
C11 C13 C12 119.6(2) . . ?
C11 C13 C14 121.3(2) . . ?
C12 C13 C14 119.0(2) . . ?
O10 C14 O11 123.9(3) . . ?
O10 C14 C13 122.8(3) . . ?
O11 C14 C13 113.3(3) . . ?
N2 C15 C16 122.9(3) . . ?
N2 C15 H15 118.5 . . ?
C16 C15 H15 118.5 . . ?
C17 C16 C15 118.7(3) . . ?
C17 C16 H16 120.7 . . ?
C15 C16 H16 120.7 . . ?
C16 C17 C18 119.0(3) . . ?
C16 C17 H17 120.5 . . ?
C18 C17 H17 120.5 . . ?
C19 C18 C17 119.9(3) . . ?
C19 C18 H18 120.0 . . ?
C17 C18 H18 120.0 . . ?
N2 C19 C18 120.9(3) . . ?
N2 C19 C20 116.3(2) . . ?
C18 C19 C20 122.8(3) . . ?
N1 C20 C21 121.3(3) . . ?
N1 C20 C19 115.1(2) . . ?
C21 C20 C19 123.6(2) . . ?
C22 C21 C20 119.3(3) . . ?
C22 C21 H21 120.3 . . ?
C20 C21 H21 120.3 . . ?
C23 C22 C21 119.3(3) . . ?
C23 C22 H22 120.3 . . ?
C21 C22 H22 120.3 . . ?
C22 C23 C24 118.8(3) . . ?
C22 C23 H23 120.6 . . ?
C24 C23 H23 120.6 . . ?
N1 C24 C23 122.8(3) . . ?
N1 C24 H24 118.6 . . ?
C23 C24 H24 118.6 . . ?
H12A O12 H12B 109.5 . . ?

loop_
_geom_bond_atom_site_label_1
_geom_bond_atom_site_label_2
_geom_bond_distance
_geom_bond_site_symmetry_2
_geom_bond_publ_flag
Zn1 O6 1.9592(15) 1_655 ?
Zn1 O1 1.9648(15) . ?
Zn1 O7 2.1148(16) . ?
Zn1 N1 2.125(2) . ?
Zn1 N2 2.138(2) . ?
Zn2 O4 1.9285(15) . ?
Zn2 O2 1.9372(15) . ?
Zn2 O3 1.9507(14) 2_667 ?
Zn2 O5 1.9808(15) 2_567 ?
P1 O6 1.5042(15) . ?
P1 O4 1.5240(15) . ?
P1 O5 1.5409(15) . ?
P1 C8 1.809(2) . ?
P2 O1 1.5123(16) . ?
P2 O2 1.5240(16) . ?
P2 O3 1.5297(15) . ?
P2 C1 1.808(2) . ?
O7 H7A 0.8630 . ?
O7 H7B 0.83(5) . ?
O8 C7 1.219(3) . ?
O9 C7 1.311(3) . ?
O9 H9 0.8200 . ?
O10 C14 1.192(4) . ?
O11 C14 1.308(4) . ?
O11 H11 0.8200 . ?
N1 C24 1.333(3) . ?
N1 C20 1.345(3) . ?
N2 C15 1.339(4) . ?
N2 C19 1.346(3) . ?
C1 C3 1.389(3) . ?
C1 C2 1.395(3) . ?
C2 C5 1.382(3) . ?
C2 H2 0.9300 . ?
C3 C4 1.390(3) . ?
C3 H3 0.9300 . ?
C4 C6 1.388(3) . ?
C4 H4 0.9300 . ?
C5 C6 1.384(3) . ?
C5 H5 0.9300 . ?
C6 C7 1.486(3) . ?
C8 C10 1.394(3) . ?
C8 C9 1.397(3) . ?
C9 C12 1.384(3) . ?
C9 H9A 0.9300 . ?
C10 C11 1.388(3) . ?
C10 H10 0.9300 . ?
C11 C13 1.383(3) . ?
C11 H11A 0.9300 . ?
C12 C13 1.392(4) . ?
C12 H12 0.9300 . ?
C13 C14 1.503(4) . ?
C15 C16 1.378(4) . ?
C15 H15 0.9300 . ?
C16 C17 1.360(5) . ?
C16 H16 0.9300 . ?
C17 C18 1.385(5) . ?
C17 H17 0.9300 . ?
C18 C19 1.377(4) . ?
C18 H18 0.9300 . ?
C19 C20 1.478(4) . ?
C20 C21 1.387(4) . ?
C21 C22 1.369(5) . ?
C21 H21 0.9300 . ?
C22 C23 1.366(5) . ?
C22 H22 0.9300 . ?
C23 C24 1.374(4) . ?
C23 H23 0.9300 . ?
C24 H24 0.9300 . ?
O12 H12A 0.8501 . ?
O12 H12B 0.8500 . ?
